data_7221758
loop_
_publ_author_name
'Elahi, Syed Meheboob'
'Rajasekharan, M. V.'

_publ_section_title
;
 Spherical octanuclear clusters in a Na--Ln--dipic system -- encapsulation
 of a nitrate ion and incorporation of water nonamers and dodecamers
;
_journal_issue 37
_journal_name_full CrystEngComm
_journal_page_first 7191
_journal_paper_doi 10.1039/C5CE00843C
_journal_volume 17
_journal_year 2015
_chemical_formula_sum 'C42 H79 N7 Na6 O57 Pr2'
_chemical_formula_weight 2013.88
_chemical_name_systematic 'H[Na6(H2O)12Pr2(dipic)6(NO3)]?18H2O '
_chemical_properties_physical Efflorescent
_space_group_crystal_system trigonal
_space_group_IT_number 167
_space_group_name_Hall '-R 3 2"c'
_space_group_name_H-M_alt 'R -3 c :H'
_symmetry_space_group_name_Hall '-R 3 2"c'
_symmetry_space_group_name_H-M 'R -3 c :H'
_atom_sites_solution_hydrogens geom
_audit_creation_method SHELXL-2014/7
_audit_update_record
;
2015-08-05 deposited with the CCDC.
2015-08-07 downloaded from the CCDC.
;
_cell_angle_alpha 90
_cell_angle_beta 90
_cell_angle_gamma 120
_cell_formula_units_Z 6
_cell_length_a 15.4376(16)
_cell_length_b 15.4376(16)
_cell_length_c 56.468(5)
_cell_measurement_reflns_used 8680
_cell_measurement_temperature 100(2)
_cell_measurement_theta_max 26.07
_cell_measurement_theta_min 2.64
_cell_volume 11654(2)
_computing_cell_refinement 'Bruker SMART'
_computing_data_collection 'Bruker SMART'
_computing_data_reduction 'Bruker SAINT'
_computing_molecular_graphics 'ORTEP-III (Burnett & Johnson, 1996)'
_computing_publication_material 'SHELXL-2014/7 (Sheldrick, 2014)'
_computing_structure_refinement 'SHELXL-2014/7 (Sheldrick, 2014)'
_computing_structure_solution 'SHELXL-2014/7 (Sheldrick, 2014)'
_diffrn_ambient_temperature 100(2)
_diffrn_measured_fraction_theta_full 1.000
_diffrn_measured_fraction_theta_max 0.998
_diffrn_measurement_device_type graphite
_diffrn_measurement_method 'phi and omega scans'
_diffrn_radiation_type MoK\a
_diffrn_radiation_wavelength 0.71073
_diffrn_reflns_av_R_equivalents 0.0414
_diffrn_reflns_av_unetI/netI 0.0142
_diffrn_reflns_laue_measured_fraction_full 1.000
_diffrn_reflns_laue_measured_fraction_max 0.998
_diffrn_reflns_limit_h_max 19
_diffrn_reflns_limit_h_min -19
_diffrn_reflns_limit_k_max 19
_diffrn_reflns_limit_k_min -19
_diffrn_reflns_limit_l_max 69
_diffrn_reflns_limit_l_min -69
_diffrn_reflns_number 37596
_diffrn_reflns_point_group_measured_fraction_full 1.000
_diffrn_reflns_point_group_measured_fraction_max 0.998
_diffrn_reflns_theta_full 25.242
_diffrn_reflns_theta_max 26.083
_diffrn_reflns_theta_min 1.685
_diffrn_source 'fine-focus sealed tube'
_exptl_absorpt_coefficient_mu 1.391
_exptl_absorpt_correction_T_max 0.768
_exptl_absorpt_correction_T_min 0.626
_exptl_absorpt_correction_type empirical
_exptl_absorpt_process_details 'SADABS absorption correction - V2.10'
_exptl_crystal_colour green
_exptl_crystal_density_diffrn 1.722
_exptl_crystal_description hexagonal
_exptl_crystal_F_000 6120
_exptl_crystal_size_max 0.330
_exptl_crystal_size_mid 0.320
_exptl_crystal_size_min 0.190
_refine_diff_density_max 2.813
_refine_diff_density_min -1.393
_refine_diff_density_rms 0.212
_refine_ls_extinction_method none
_refine_ls_goodness_of_fit_ref 1.097
_refine_ls_hydrogen_treatment constr
_refine_ls_matrix_type full
_refine_ls_number_parameters 179
_refine_ls_number_reflns 2567
_refine_ls_number_restraints 0
_refine_ls_restrained_S_all 1.097
_refine_ls_R_factor_all 0.0757
_refine_ls_R_factor_gt 0.0717
_refine_ls_shift/su_max 0.001
_refine_ls_shift/su_mean 0.000
_refine_ls_structure_factor_coef Fsqd
_refine_ls_weighting_details 'w=1/[\s^2^(Fo^2^)+(0.0968P)^2^+450.1884P] where P=(Fo^2^+2Fc^2^)/3'
_refine_ls_weighting_scheme calc
_refine_ls_wR_factor_gt 0.1955
_refine_ls_wR_factor_ref 0.1999
_reflns_Friedel_coverage 0.000
_reflns_number_gt 2338
_reflns_number_total 2567
_reflns_threshold_expression 'I > 2\s(I)'
_cod_data_source_file c5ce00843c2.cif
_cod_data_source_block 2
_cod_depositor_comments 'Adding full bibliography for 7221757--7221760.cif.'
_cod_original_cell_volume 11654(3)
_cod_database_code 7221758
_shelx_shelxl_version_number 2014/7
_shelx_space_group_comment
;
The symmetry employed for this shelxl refinement is uniquely defined
by the following loop, which should always be used as a source of
symmetry information in preference to the above space-group names.
They are only intended as comments.
;
_shelx_estimated_absorpt_t_min 0.657
_shelx_estimated_absorpt_t_max 0.778

loop_
_space_group_symop_operation_xyz
'x, y, z'
'-y, x-y, z'
'-x+y, -x, z'
'x-y, -y, -z+1/2'
'-x, -x+y, -z+1/2'
'y, x, -z+1/2'
'x+2/3, y+1/3, z+1/3'
'-y+2/3, x-y+1/3, z+1/3'
'-x+y+2/3, -x+1/3, z+1/3'
'x-y+2/3, -y+1/3, -z+5/6'
'-x+2/3, -x+y+1/3, -z+5/6'
'y+2/3, x+1/3, -z+5/6'
'x+1/3, y+2/3, z+2/3'
'-y+1/3, x-y+2/3, z+2/3'
'-x+y+1/3, -x+2/3, z+2/3'
'x-y+1/3, -y+2/3, -z+7/6'
'-x+1/3, -x+y+2/3, -z+7/6'
'y+1/3, x+2/3, -z+7/6'
'-x, -y, -z'
'y, -x+y, -z'
'x-y, x, -z'
'-x+y, y, z-1/2'
'x, x-y, z-1/2'
'-y, -x, z-1/2'
'-x+2/3, -y+1/3, -z+1/3'
'y+2/3, -x+y+1/3, -z+1/3'
'x-y+2/3, x+1/3, -z+1/3'
'-x+y+2/3, y+1/3, z-1/6'
'x+2/3, x-y+1/3, z-1/6'
'-y+2/3, -x+1/3, z-1/6'
'-x+1/3, -y+2/3, -z+2/3'
'y+1/3, -x+y+2/3, -z+2/3'
'x-y+1/3, x+2/3, -z+2/3'
'-x+y+1/3, y+2/3, z+1/6'
'x+1/3, x-y+2/3, z+1/6'
'-y+1/3, -x+2/3, z+1/6'

loop_
_atom_site_label
_atom_site_type_symbol
_atom_site_fract_x
_atom_site_fract_y
_atom_site_fract_z
_atom_site_U_iso_or_equiv
_atom_site_adp_type
_atom_site_occupancy
_atom_site_site_symmetry_order
_atom_site_calc_flag
_atom_site_refinement_flags_posn
_atom_site_refinement_flags_adp
_atom_site_refinement_flags_occupancy
Pr Pr 0.0000 0.0000 0.33517(2) 0.0154(3) Uani 1 3 d S T P
Na1 Na -0.2205(3) 0.0000 0.2500 0.0300(9) Uani 1 2 d S T P
Na2 Na -0.2157(3) -0.2157(3) 0.2500 0.0472(12) Uani 1 2 d S T P
O1 O -0.0312(3) -0.1279(3) 0.36609(8) 0.0202(9) Uani 1 1 d . . .
O2 O -0.1261(4) -0.2733(4) 0.38462(9) 0.0312(12) Uani 1 1 d . . .
O3 O -0.1274(3) -0.0168(3) 0.30538(8) 0.0223(10) Uani 1 1 d . . .
O4 O -0.2572(4) -0.1143(4) 0.28161(9) 0.0312(12) Uani 1 1 d . . .
O5 O -0.0512(9) -0.0941(9) 0.2524(3) 0.041(3) Uani 0.5 1 d . . P
O6 O -0.1280(5) 0.1325(5) 0.27773(11) 0.0525(19) Uani 1 1 d . . .
O7 O -0.3689(6) 0.0000 0.2500 0.070(4) Uani 1 2 d S T P
O8 O -0.3619(7) -0.3619(7) 0.2500 0.074(4) Uani 1 2 d S T P
O9 O -0.5298(11) 0.2452(12) 0.2807(3) 0.155(7) Uani 1 1 d . . .
O10 O -0.4399(9) 0.1465(8) 0.2938(3) 0.123(5) Uani 1 1 d . . .
O11 O -0.4586(6) -0.2142(6) 0.26792(13) 0.062(2) Uani 1 1 d . . .
N1 N -0.1717(4) -0.1655(4) 0.33467(9) 0.0176(11) Uani 1 1 d . . .
N2 N 0.0000 0.0000 0.2500 0.044(5) Uani 1 6 d S T P
C1 C -0.1113(5) -0.2110(5) 0.36907(11) 0.0190(14) Uani 1 1 d . . .
C2 C -0.1939(5) -0.2348(5) 0.35117(11) 0.0213(13) Uani 1 1 d . . .
C3 C -0.2855(5) -0.3233(5) 0.35172(12) 0.0284(15) Uani 1 1 d . . .
H3 H -0.3010 -0.3709 0.3640 0.034 Uiso 1 1 calc R U .
C4 C -0.3532(6) -0.3398(6) 0.33386(13) 0.0346(18) Uani 1 1 d . . .
H4 H -0.4165 -0.3994 0.3338 0.042 Uiso 1 1 calc R U .
C5 C -0.3295(5) -0.2703(6) 0.31613(12) 0.0291(15) Uani 1 1 d . . .
H5 H -0.3745 -0.2819 0.3034 0.035 Uiso 1 1 calc R U .
C6 C -0.2376(5) -0.1827(5) 0.31743(11) 0.0218(13) Uani 1 1 d . . .
C7 C -0.2064(5) -0.0985(5) 0.29964(13) 0.0228(14) Uani 1 1 d . . .

loop_
_atom_site_aniso_label
_atom_site_aniso_U_11
_atom_site_aniso_U_22
_atom_site_aniso_U_33
_atom_site_aniso_U_23
_atom_site_aniso_U_13
_atom_site_aniso_U_12
Pr 0.0159(3) 0.0159(3) 0.0144(4) 0.000 0.000 0.00794(15)
Na1 0.0324(16) 0.034(2) 0.0242(19) 0.0079(16) 0.0039(8) 0.0169(11)
Na2 0.045(2) 0.045(2) 0.050(3) 0.0014(12) -0.0014(12) 0.022(2)
O1 0.019(2) 0.022(2) 0.019(2) 0.0007(17) -0.0010(17) 0.0099(19)
O2 0.025(2) 0.034(3) 0.029(3) 0.012(2) -0.002(2) 0.010(2)
O3 0.020(2) 0.023(2) 0.021(2) 0.0043(18) -0.0021(17) 0.0090(19)
O4 0.026(3) 0.035(3) 0.023(2) 0.005(2) -0.008(2) 0.008(2)
O5 0.041(6) 0.025(6) 0.056(8) -0.002(6) -0.001(5) 0.016(5)
O6 0.056(4) 0.035(3) 0.044(4) 0.013(3) -0.016(3) 0.006(3)
O7 0.057(4) 0.119(10) 0.054(6) 0.052(6) 0.026(3) 0.059(5)
O8 0.064(4) 0.064(4) 0.056(6) -0.020(3) 0.020(3) 0.004(6)
O9 0.141(13) 0.209(16) 0.179(13) -0.126(13) -0.091(11) 0.135(13)
O10 0.087(7) 0.064(7) 0.231(15) -0.019(8) -0.036(8) 0.048(6)
O11 0.044(4) 0.072(5) 0.050(4) 0.017(4) 0.001(3) 0.014(4)
N1 0.017(3) 0.020(3) 0.015(2) 0.0012(19) 0.0017(19) 0.009(2)
N2 0.038(7) 0.038(7) 0.057(12) 0.000 0.000 0.019(3)
C1 0.021(3) 0.023(3) 0.015(3) 0.003(3) 0.003(2) 0.012(3)
C2 0.021(3) 0.022(3) 0.020(3) 0.001(2) 0.005(2) 0.010(3)
C3 0.027(4) 0.026(3) 0.025(3) 0.006(3) 0.000(3) 0.008(3)
C4 0.027(4) 0.030(4) 0.032(4) 0.002(3) -0.004(3) 0.004(3)
C5 0.026(4) 0.032(4) 0.021(3) 0.001(3) -0.002(3) 0.008(3)
C6 0.021(3) 0.028(3) 0.016(3) 0.002(3) 0.001(2) 0.012(3)
C7 0.019(3) 0.025(3) 0.023(3) 0.004(3) 0.003(3) 0.010(3)

loop_
_atom_type_symbol
_atom_type_description
_atom_type_scat_dispersion_real
_atom_type_scat_dispersion_imag
_atom_type_scat_source
C C 0.0033 0.0016 'International Tables Vol C Tables 4.2.6.8 and 6.1.1.4'
H H 0.0000 0.0000 'International Tables Vol C Tables 4.2.6.8 and 6.1.1.4'
N N 0.0061 0.0033 'International Tables Vol C Tables 4.2.6.8 and 6.1.1.4'
Na Na 0.0362 0.0249 'International Tables Vol C Tables 4.2.6.8 and 6.1.1.4'
Pr Pr -0.2180 2.8214 'International Tables Vol C Tables 4.2.6.8 and 6.1.1.4'
O O 0.0106 0.0060 'International Tables Vol C Tables 4.2.6.8 and 6.1.1.4'

loop_
_geom_angle_atom_site_label_1
_geom_angle_atom_site_label_2
_geom_angle_atom_site_label_3
_geom_angle
_geom_angle_site_symmetry_1
_geom_angle_site_symmetry_3
O1 Pr O1 76.48(16) 2 3
O1 Pr O1 76.48(16) 2 .
O1 Pr O1 76.48(16) 3 .
O1 Pr O3 151.46(15) 2 .
O1 Pr O3 88.58(15) 3 .
O1 Pr O3 123.91(15) . .
O1 Pr O3 123.91(15) 2 2
O1 Pr O3 151.46(16) 3 2
O1 Pr O3 88.58(15) . 2
O3 Pr O3 79.69(16) . 2
O1 Pr O3 88.58(16) 2 3
O1 Pr O3 123.91(15) 3 3
O1 Pr O3 151.46(15) . 3
O3 Pr O3 79.69(16) . 3
O3 Pr O3 79.69(16) 2 3
O1 Pr N1 62.10(15) 2 2
O1 Pr N1 135.03(15) 3 2
O1 Pr N1 77.49(15) . 2
O3 Pr N1 136.37(15) . 2
O3 Pr N1 61.92(15) 2 2
O3 Pr N1 74.03(15) 3 2
O1 Pr N1 135.03(15) 2 .
O1 Pr N1 77.49(15) 3 .
O1 Pr N1 62.11(15) . .
O3 Pr N1 61.92(15) . .
O3 Pr N1 74.03(16) 2 .
O3 Pr N1 136.36(15) 3 .
N1 Pr N1 119.989(4) 2 .
O1 Pr N1 77.49(15) 2 3
O1 Pr N1 62.10(15) 3 3
O1 Pr N1 135.03(15) . 3
O3 Pr N1 74.03(15) . 3
O3 Pr N1 136.37(15) 2 3
O3 Pr N1 61.92(15) 3 3
N1 Pr N1 119.988(5) 2 3
N1 Pr N1 119.987(4) . 3
O7 Na1 O4 97.65(17) . .
O7 Na1 O4 97.65(17) . 4
O4 Na1 O4 164.7(3) . 4
O7 Na1 O6 99.7(2) . .
O4 Na1 O6 87.8(2) . .
O4 Na1 O6 89.6(2) 4 .
O7 Na1 O6 99.7(2) . 4
O4 Na1 O6 89.6(2) . 4
O4 Na1 O6 87.8(2) 4 4
O6 Na1 O6 160.6(5) . 4
O7 Na1 O5 163.5(3) . 3
O4 Na1 O5 90.6(4) . 3
O4 Na1 O5 74.6(4) 4 3
O6 Na1 O5 66.2(4) . 3
O6 Na1 O5 94.6(4) 4 3
O7 Na1 O5 163.5(3) . 6
O4 Na1 O5 74.6(4) . 6
O4 Na1 O5 90.6(4) 4 6
O6 Na1 O5 94.6(4) . 6
O6 Na1 O5 66.2(4) 4 6
O5 Na1 O5 33.1(6) 3 6
O7 Na1 Na2 121.10(9) . .
O4 Na1 Na2 51.63(15) . .
O4 Na1 Na2 118.89(16) 4 .
O6 Na1 Na2 123.0(2) . .
O6 Na1 Na2 43.99(17) 4 .
O5 Na1 Na2 75.2(3) 3 .
O5 Na1 Na2 42.7(3) 6 .
O7 Na1 Na2 121.10(9) . 3
O4 Na1 Na2 118.89(16) . 3
O4 Na1 Na2 51.64(15) 4 3
O6 Na1 Na2 43.98(17) . 3
O6 Na1 Na2 123.0(2) 4 3
O5 Na1 Na2 42.7(3) 3 3
O5 Na1 Na2 75.2(3) 6 3
Na2 Na1 Na2 117.80(19) . 3
O8 Na2 O5 165.0(3) . 6
O8 Na2 O5 165.0(3) . .
O5 Na2 O5 29.9(6) 6 .
O8 Na2 O6 97.3(2) . 2
O5 Na2 O6 95.8(4) 6 2
O5 Na2 O6 69.8(4) . 2
O8 Na2 O6 97.3(2) . 4
O5 Na2 O6 69.8(4) 6 4
O5 Na2 O6 95.8(4) . 4
O6 Na2 O6 165.5(5) 2 4
O8 Na2 O4 100.02(16) . .
O5 Na2 O4 72.0(4) 6 .
O5 Na2 O4 88.5(4) . .
O6 Na2 O4 93.1(2) 2 .
O6 Na2 O4 84.35(19) 4 .
O8 Na2 O4 100.02(16) . 6
O5 Na2 O4 88.4(4) 6 6
O5 Na2 O4 72.0(4) . 6
O6 Na2 O4 84.35(19) 2 6
O6 Na2 O4 93.1(2) 4 6
O4 Na2 O4 160.0(3) . 6
O8 Na2 Na1 118.90(9) . .
O5 Na2 Na1 46.6(3) 6 .
O5 Na2 Na1 75.7(3) . .
O6 Na2 Na1 125.4(2) 2 .
O6 Na2 Na1 45.42(17) 4 .
O4 Na2 Na1 44.44(12) . .
O4 Na2 Na1 123.08(17) 6 .
O8 Na2 Na1 118.90(9) . 2
O5 Na2 Na1 75.7(3) 6 2
O5 Na2 Na1 46.6(3) . 2
O6 Na2 Na1 45.42(17) 2 2
O6 Na2 Na1 125.4(2) 4 2
O4 Na2 Na1 123.08(17) . 2
O4 Na2 Na1 44.44(12) 6 2
Na1 Na2 Na1 122.20(19) . 2
C1 O1 Pr 126.6(4) . .
C7 O3 Pr 125.7(4) . .
C7 O4 Na1 125.7(5) . .
C7 O4 Na2 110.7(5) . .
Na1 O4 Na2 83.93(19) . .
O5 O5 N2 62.3(5) 6 .
O5 O5 O5 115.7(9) 6 5
N2 O5 O5 56.6(5) . 5
O5 O5 Na2 75.0(3) 6 .
N2 O5 Na2 137.3(7) . .
O5 O5 Na2 158.9(11) 5 .
O5 O5 Na1 158.7(13) 6 2
N2 O5 Na1 130.1(7) . 2
O5 O5 Na1 73.5(3) 5 2
Na2 O5 Na1 90.6(4) . 2
Na2 O6 Na1 90.6(3) 3 .
C2 N1 C6 119.2(6) . .
C2 N1 Pr 120.6(4) . .
C6 N1 Pr 120.2(4) . .
O5 N2 O5 55.5(10) . 6
O5 N2 O5 118.9(2) . 2
O5 N2 O5 174.3(10) 6 2
O5 N2 O5 174.3(10) . 4
O5 N2 O5 118.9(2) 6 4
O5 N2 O5 66.8(10) 2 4
O5 N2 O5 118.9(2) . 3
O5 N2 O5 66.8(10) 6 3
O5 N2 O5 118.9(2) 2 3
O5 N2 O5 55.5(10) 4 3
O5 N2 O5 66.8(10) . 5
O5 N2 O5 118.9(2) 6 5
O5 N2 O5 55.5(10) 2 5
O5 N2 O5 118.9(2) 4 5
O5 N2 O5 174.3(10) 3 5
O2 C1 O1 125.9(6) . .
O2 C1 C2 118.5(6) . .
O1 C1 C2 115.6(6) . .
N1 C2 C3 122.2(6) . .
N1 C2 C1 115.1(6) . .
C3 C2 C1 122.7(6) . .
C4 C3 C2 117.9(7) . .
C5 C4 C3 120.4(7) . .
C4 C5 C6 117.7(7) . .
N1 C6 C5 122.5(6) . .
N1 C6 C7 115.4(6) . .
C5 C6 C7 122.1(6) . .
O4 C7 O3 126.9(6) . .
O4 C7 C6 118.6(6) . .
O3 C7 C6 114.4(6) . .

loop_
_geom_bond_atom_site_label_1
_geom_bond_atom_site_label_2
_geom_bond_distance
_geom_bond_site_symmetry_2
Pr O1 2.496(4) 2
Pr O1 2.496(4) 3
Pr O1 2.496(4) .
Pr O3 2.501(4) .
Pr O3 2.501(4) 2
Pr O3 2.501(4) 3
Pr N1 2.604(5) 2
Pr N1 2.604(6) .
Pr N1 2.604(5) 3
Na1 O7 2.291(11) .
Na1 O4 2.371(5) .
Na1 O4 2.371(5) 4
Na1 O6 2.399(6) .
Na1 O6 2.399(6) 4
Na1 O5 2.448(12) 3
Na1 O5 2.448(12) 6
Na1 Na2 3.367(4) .
Na1 Na2 3.367(4) 3
Na2 O8 2.258(12) .
Na2 O5 2.286(13) 6
Na2 O5 2.286(13) .
Na2 O6 2.339(7) 2
Na2 O6 2.339(7) 4
Na2 O4 2.655(6) .
Na2 O4 2.655(6) 6
Na2 Na1 3.367(4) 2
O1 C1 1.272(8) .
O2 C1 1.237(9) .
O3 C7 1.283(9) .
O4 C7 1.233(9) .
O5 O5 1.18(2) 6
O5 N2 1.267(12) .
O5 O5 1.39(2) 5
O5 Na1 2.448(12) 2
O6 Na2 2.339(7) 3
N1 C2 1.328(8) .
N1 C6 1.336(8) .
N2 O5 1.267(12) 6
N2 O5 1.267(12) 2
N2 O5 1.267(12) 4
N2 O5 1.267(12) 3
N2 O5 1.267(12) 5
C1 C2 1.521(9) .
C2 C3 1.391(10) .
C3 C4 1.382(11) .
C4 C5 1.376(10) .
C5 C6 1.390(10) .
C6 C7 1.517(9) .
